data_4082344
loop_
_publ_author_name
'Duke, Charles B.'
'Letterman, Roger G.'
'Johnson, Jermaine O.'
'Barr, James W.'
'Hu, Songnan'
'Ross, Charles R.'
'Webster, Charles Edwin'
'Burkey, Theodore J.'

_publ_section_title
;
 Photochemistry of Chromium Arene Tricarbonyl Complexes with Tethered
 Pyridinyl and Propenyl Groups: Investigations of the Effect of Ring Size
 on Chelate Formation, Structure, and Linkage Isomerization
;
_journal_issue 2
_journal_name_full Organometallics
_journal_page_first 485
_journal_paper_doi 10.1021/om400928k
_journal_volume 33
_journal_year 2014
_chemical_formula_sum 'C17 H15 Cr N O2'
_chemical_formula_weight 317.30
_chemical_name_systematic
;
 ?
;
_space_group_IT_number 14
_symmetry_cell_setting monoclinic
_symmetry_space_group_name_Hall '-P 2yn'
_symmetry_space_group_name_H-M 'P 1 21/n 1'
_atom_sites_solution_hydrogens geom
_atom_sites_solution_primary direct
_atom_sites_solution_secondary difmap
_audit_creation_method SHELXL-97
_cell_angle_alpha 90.00
_cell_angle_beta 90.176(2)
_cell_angle_gamma 90.00
_cell_formula_units_Z 4
_cell_length_a 11.2163(5)
_cell_length_b 9.8121(4)
_cell_length_c 12.7619(5)
_cell_measurement_temperature 173(2)
_cell_volume 1404.51(10)
_computing_cell_refinement 'SMART, Bruker (2000)'
_computing_data_collection 'SMART, Bruker (2000)'
_computing_data_reduction 'XPREP, Bruker (2000)'
_computing_molecular_graphics 'Raster3D (Merritt, 1997)'
_computing_structure_refinement 'SHELXL-97 (Sheldrick, 1997)'
_computing_structure_solution 'SHELXs-97 (Sheldrick, 1990)'
_diffrn_ambient_temperature 173(2)
_diffrn_measured_fraction_theta_full 0.990
_diffrn_measured_fraction_theta_max 0.983
_diffrn_measurement_device_type 'CCD area detector'
_diffrn_radiation_monochromator 'osmic mirrors'
_diffrn_radiation_source 'rotating anode'
_diffrn_radiation_type CuK\a
_diffrn_radiation_wavelength 1.54178
_diffrn_reflns_av_R_equivalents 0.0337
_diffrn_reflns_av_sigmaI/netI 0.0190
_diffrn_reflns_limit_h_max 13
_diffrn_reflns_limit_h_min -13
_diffrn_reflns_limit_k_max 11
_diffrn_reflns_limit_k_min -11
_diffrn_reflns_limit_l_max 15
_diffrn_reflns_limit_l_min -15
_diffrn_reflns_number 20380
_diffrn_reflns_theta_full 67.50
_diffrn_reflns_theta_max 69.50
_diffrn_reflns_theta_min 5.24
_exptl_absorpt_coefficient_mu 6.727
_exptl_absorpt_correction_T_max 0.6152
_exptl_absorpt_correction_T_min 0.4125
_exptl_absorpt_correction_type multi-scan
_exptl_absorpt_process_details 'SADABS, Bruker (2000)'
_exptl_crystal_colour red
_exptl_crystal_density_diffrn 1.501
_exptl_crystal_density_method 'not measured'
_exptl_crystal_description block
_exptl_crystal_F_000 656
_exptl_crystal_size_max 0.16
_exptl_crystal_size_mid 0.11
_exptl_crystal_size_min 0.08
_refine_diff_density_max 0.381
_refine_diff_density_min -0.232
_refine_diff_density_rms 0.060
_refine_ls_extinction_method none
_refine_ls_goodness_of_fit_ref 1.081
_refine_ls_hydrogen_treatment riding
_refine_ls_matrix_type full
_refine_ls_number_parameters 209
_refine_ls_number_reflns 2595
_refine_ls_number_restraints 0
_refine_ls_restrained_S_all 1.081
_refine_ls_R_factor_all 0.0344
_refine_ls_R_factor_gt 0.0326
_refine_ls_shift/su_max 0.001
_refine_ls_shift/su_mean 0.000
_refine_ls_structure_factor_coef Fsqd
_refine_ls_weighting_details 'calc w=1/[\s^2^(Fo^2^)+(0.0496P)^2^+0.8687P] where P=(Fo^2^+2Fc^2^)/3'
_refine_ls_weighting_scheme calc
_refine_ls_wR_factor_gt 0.0861
_refine_ls_wR_factor_ref 0.0876
_reflns_number_gt 2454
_reflns_number_total 2595
_reflns_threshold_expression >2sigma(I)
_cod_data_source_file om400928k_si_002.cif
_cod_data_source_block crpycc5_cpy
_cod_original_sg_symbol_H-M 'P 21/n'
_cod_database_code 4082344

loop_
_symmetry_equiv_pos_as_xyz
'x, y, z'
'-x+1/2, y+1/2, -z+1/2'
'-x, -y, -z'
'x-1/2, -y-1/2, z-1/2'

loop_
_atom_site_label
_atom_site_type_symbol
_atom_site_fract_x
_atom_site_fract_y
_atom_site_fract_z
_atom_site_U_iso_or_equiv
_atom_site_adp_type
_atom_site_occupancy
_atom_site_symmetry_multiplicity
_atom_site_calc_flag
_atom_site_refinement_flags
_atom_site_disorder_assembly
_atom_site_disorder_group
Cr Cr 0.43276(3) 0.56628(3) 0.74845(2) 0.01995(12) Uani 1 1 d . A .
C1O C 0.35441(17) 0.48498(19) 0.85775(16) 0.0255(4) Uani 1 1 d . . .
O1 O 0.30173(14) 0.43977(15) 0.92830(12) 0.0346(4) Uani 1 1 d . . .
C2O C 0.2877(2) 0.56947(18) 0.68006(18) 0.0285(5) Uani 1 1 d . . .
O2 O 0.19554(15) 0.57493(16) 0.63894(15) 0.0436(4) Uani 1 1 d . . .
C1 C 0.6114(2) 0.6104(2) 0.6966(2) 0.0396(6) Uani 1 1 d . . .
C2 C 0.5342(2) 0.6991(3) 0.64528(18) 0.0415(6) Uani 1 1 d . A .
H2 H 0.5364 0.7066 0.5727 0.050 Uiso 1 1 calc R . .
C3 C 0.4532(2) 0.7772(2) 0.7034(2) 0.0391(5) Uani 1 1 d . . .
H3 H 0.3978 0.8317 0.6687 0.047 Uiso 1 1 calc R A .
C4 C 0.45490(19) 0.7738(2) 0.81320(19) 0.0336(5) Uani 1 1 d . A .
H4 H 0.4048 0.8304 0.8515 0.040 Uiso 1 1 calc R . .
C5 C 0.53273(19) 0.6846(2) 0.86441(16) 0.0307(4) Uani 1 1 d . . .
H5 H 0.5317 0.6785 0.9371 0.037 Uiso 1 1 calc R A .
C6 C 0.61267(18) 0.6038(2) 0.80673(19) 0.0331(5) Uani 1 1 d . A .
H6 H 0.6660 0.5465 0.8411 0.040 Uiso 1 1 calc R . .
C7A C 0.6672(3) 0.5143(4) 0.6171(4) 0.0225(10) Uani 0.628(9) 1 d P A 1
H7A H 0.6543 0.5485 0.5458 0.027 Uiso 0.628(9) 1 calc PR A 1
C13A C 0.8005(3) 0.4969(4) 0.6386(4) 0.0297(11) Uani 0.628(9) 1 d P A 1
H13A H 0.8112 0.4689 0.7110 0.036 Uiso 0.628(9) 1 calc PR A 1
H13B H 0.8308 0.4243 0.5945 0.036 Uiso 0.628(9) 1 calc PR A 1
C7B C 0.6899(5) 0.4757(6) 0.6705(6) 0.0208(16) Uani 0.372(9) 1 d P A 2
H7B H 0.7358 0.4433 0.7310 0.025 Uiso 0.372(9) 1 calc PR A 2
C13B C 0.7690(5) 0.5141(6) 0.5779(6) 0.0256(18) Uani 0.372(9) 1 d P A 2
H13C H 0.7216 0.5571 0.5234 0.031 Uiso 0.372(9) 1 calc PR A 2
H13D H 0.8060 0.4332 0.5489 0.031 Uiso 0.372(9) 1 calc PR A 2
C14 C 0.8711(2) 0.6195(3) 0.62027(18) 0.0376(5) Uani 1 1 d . . .
H14 H 0.9516 0.6055 0.6345 0.045 Uiso 1 1 calc R A 1
C15 C 0.8499(3) 0.7431(3) 0.58909(19) 0.0461(6) Uani 1 1 d . A .
H15A H 0.7725 0.7695 0.5725 0.055 Uiso 1 1 calc R . .
H15B H 0.9121 0.8053 0.5834 0.055 Uiso 1 1 calc R . .
C8 C 0.59898(18) 0.3739(2) 0.63336(17) 0.0311(5) Uani 1 1 d . . .
C9 C 0.63969(19) 0.2533(2) 0.58913(16) 0.0307(4) Uani 1 1 d . A .
H9 H 0.7154 0.2493 0.5598 0.037 Uiso 1 1 calc R . .
C10 C 0.5677(2) 0.1393(2) 0.58869(16) 0.0313(5) Uani 1 1 d . . .
H10 H 0.5944 0.0574 0.5605 0.038 Uiso 1 1 calc R A .
C11 C 0.4551(2) 0.1500(2) 0.63112(17) 0.0345(5) Uani 1 1 d . A .
H11 H 0.4039 0.0754 0.6312 0.041 Uiso 1 1 calc R . .
C12 C 0.41948(18) 0.2729(2) 0.67348(15) 0.0270(4) Uani 1 1 d . . .
H12 H 0.3431 0.2790 0.7014 0.032 Uiso 1 1 calc R A .
N N 0.48926(14) 0.38420(16) 0.67656(12) 0.0223(3) Uani 1 1 d . A .

loop_
_atom_site_aniso_label
_atom_site_aniso_U_11
_atom_site_aniso_U_22
_atom_site_aniso_U_33
_atom_site_aniso_U_23
_atom_site_aniso_U_13
_atom_site_aniso_U_12
Cr 0.01719(19) 0.01540(18) 0.02727(19) 0.00005(11) 0.00125(12) -0.00018(11)
C1O 0.0211(9) 0.0201(9) 0.0353(11) -0.0016(8) -0.0005(8) 0.0009(7)
O1 0.0328(9) 0.0340(8) 0.0369(8) 0.0065(6) 0.0074(7) -0.0038(6)
C2O 0.0277(12) 0.0167(10) 0.0411(11) 0.0002(7) 0.0003(9) -0.0007(7)
O2 0.0264(9) 0.0338(9) 0.0705(12) 0.0015(7) -0.0176(8) 0.0002(6)
C1 0.0262(11) 0.0321(12) 0.0608(15) -0.0234(11) 0.0187(10) -0.0170(9)
C2 0.0465(14) 0.0471(14) 0.0309(11) 0.0020(10) 0.0011(10) -0.0279(12)
C3 0.0387(13) 0.0209(10) 0.0575(14) 0.0135(10) -0.0153(11) -0.0099(9)
C4 0.0248(11) 0.0213(10) 0.0546(13) -0.0125(9) 0.0032(9) 0.0001(8)
C5 0.0311(11) 0.0328(11) 0.0280(10) -0.0034(8) -0.0007(8) -0.0108(9)
C6 0.0181(10) 0.0206(10) 0.0607(14) 0.0025(9) -0.0092(9) -0.0018(8)
C7A 0.0242(18) 0.0210(17) 0.022(2) 0.0008(15) 0.0000(14) -0.0028(13)
C13A 0.0249(19) 0.0318(19) 0.032(2) -0.0044(15) 0.0013(17) 0.0001(14)
C7B 0.019(3) 0.021(3) 0.022(4) 0.000(3) 0.000(2) -0.001(2)
C13B 0.021(3) 0.028(3) 0.028(4) -0.003(2) 0.002(3) -0.004(2)
C14 0.0264(11) 0.0441(14) 0.0425(12) -0.0069(10) 0.0121(9) -0.0059(10)
C15 0.0520(15) 0.0390(14) 0.0473(14) -0.0099(11) 0.0114(11) -0.0123(11)
C8 0.0230(10) 0.0296(11) 0.0406(11) -0.0129(9) 0.0010(8) -0.0033(8)
C9 0.0243(10) 0.0330(11) 0.0348(10) -0.0109(9) -0.0005(8) 0.0029(8)
C10 0.0413(12) 0.0217(10) 0.0309(10) -0.0041(8) 0.0014(9) 0.0044(9)
C11 0.0429(13) 0.0206(10) 0.0400(11) -0.0023(8) 0.0089(10) -0.0083(9)
C12 0.0269(10) 0.0213(10) 0.0328(10) 0.0013(8) 0.0055(8) -0.0034(8)
N 0.0200(8) 0.0200(8) 0.0268(8) -0.0009(6) -0.0013(6) 0.0006(6)

loop_
_atom_type_symbol
_atom_type_description
_atom_type_scat_dispersion_real
_atom_type_scat_dispersion_imag
_atom_type_scat_source
C C 0.0181 0.0091 'International Tables Vol C Tables 4.2.6.8 and 6.1.1.4'
H H 0.0000 0.0000 'International Tables Vol C Tables 4.2.6.8 and 6.1.1.4'
N N 0.0311 0.0180 'International Tables Vol C Tables 4.2.6.8 and 6.1.1.4'
O O 0.0492 0.0322 'International Tables Vol C Tables 4.2.6.8 and 6.1.1.4'
Cr Cr -0.1635 2.4439 'International Tables Vol C Tables 4.2.6.8 and 6.1.1.4'

loop_
_geom_angle_atom_site_label_1
_geom_angle_atom_site_label_2
_geom_angle_atom_site_label_3
_geom_angle
_geom_angle_publ_flag
C1O Cr C2O 86.74(9) ?
C1O Cr N 96.19(7) ?
C2O Cr N 94.27(7) ?
C1O Cr C1 140.24(10) ?
C2O Cr C1 132.14(10) ?
N Cr C1 75.85(7) ?
C1O Cr C3 132.13(9) ?
C2O Cr C3 87.24(8) ?
N Cr C3 131.62(8) ?
C1 Cr C3 68.08(10) ?
C1O Cr C2 166.79(9) ?
C2O Cr C2 99.55(9) ?
N Cr C2 94.92(8) ?
C1 Cr C2 37.43(10) ?
C3 Cr C2 37.74(10) ?
C1O Cr C6 105.02(9) ?
C2O Cr C6 166.67(9) ?
N Cr C6 90.71(7) ?
C1 Cr C6 37.86(9) ?
C3 Cr C6 80.23(8) ?
C2 Cr C6 67.67(9) ?
C1O Cr C5 87.82(8) ?
C2O Cr C5 139.54(9) ?
N Cr C5 126.18(8) ?
C1 Cr C5 68.04(8) ?
C3 Cr C5 67.50(8) ?
C2 Cr C5 79.84(8) ?
C6 Cr C5 37.57(8) ?
C1O Cr C4 99.78(9) ?
C2O Cr C4 105.01(8) ?
N Cr C4 155.51(7) ?
C1 Cr C4 80.00(8) ?
C3 Cr C4 37.39(9) ?
C2 Cr C4 67.44(9) ?
C6 Cr C4 67.31(8) ?
C5 Cr C4 37.04(8) ?
O1 C1O Cr 176.44(17) ?
O2 C2O Cr 177.89(19) ?
C2 C1 C6 120.3(2) ?
C2 C1 C7A 109.3(3) ?
C6 C1 C7A 129.4(3) ?
C2 C1 C7B 138.6(3) ?
C6 C1 C7B 99.5(3) ?
C2 C1 Cr 72.08(13) ?
C6 C1 Cr 72.00(12) ?
C7A C1 Cr 117.72(16) y
C7B C1 Cr 113.9(2) y
C1 C2 C3 119.8(2) ?
C1 C2 Cr 70.48(13) ?
C3 C2 Cr 70.51(12) ?
C1 C2 H2 120.1 ?
C3 C2 H2 120.1 ?
Cr C2 H2 131.7 ?
C4 C3 C2 120.6(2) ?
C4 C3 Cr 73.29(12) ?
C2 C3 Cr 71.74(13) ?
C4 C3 H3 119.7 ?
C2 C3 H3 119.7 ?
Cr C3 H3 127.3 ?
C5 C4 C3 119.3(2) ?
C5 C4 Cr 70.53(12) ?
C3 C4 Cr 69.32(12) ?
C5 C4 H4 120.4 ?
C3 C4 H4 120.4 ?
Cr C4 H4 132.8 ?
C4 C5 C6 120.5(2) ?
C4 C5 Cr 72.43(12) ?
C6 C5 Cr 70.92(12) ?
C4 C5 H5 119.8 ?
C6 C5 H5 119.8 ?
Cr C5 H5 129.3 ?
C5 C6 C1 119.5(2) ?
C5 C6 Cr 71.50(12) ?
C1 C6 Cr 70.15(12) ?
C5 C6 H6 120.2 ?
C1 C6 H6 120.2 ?
Cr C6 H6 130.7 ?
C1 C7A C13A 110.7(3) y
C1 C7A C8 104.5(2) y
C13A C7A C8 110.5(3) ?
C1 C7A H7A 110.3 ?
C13A C7A H7A 110.3 ?
C8 C7A H7A 110.3 ?
C14 C13A C7A 114.2(4) y
C14 C13A H13A 108.7 ?
C7A C13A H13A 108.7 ?
C14 C13A H13B 108.7 ?
C7A C13A H13B 108.7 ?
H13A C13A H13B 107.6 ?
C8 C7B C13B 108.4(5) y
C8 C7B C1 103.7(4) y
C13B C7B C1 106.0(5) ?
C8 C7B H7B 112.7 ?
C13B C7B H7B 112.7 ?
C1 C7B H7B 112.7 ?
C7B C13B C14 107.9(5) y
C7B C13B H13C 110.1 ?
C14 C13B H13C 110.1 ?
C7B C13B H13D 110.1 ?
C14 C13B H13D 110.1 ?
H13C C13B H13D 108.4 ?
C15 C14 C13A 136.1(3) y
C15 C14 C13B 111.2(3) y
C15 C14 H14 112.0 ?
C13A C14 H14 112.0 ?
C13B C14 H14 130.6 ?
C14 C15 H15A 120.0 ?
C14 C15 H15B 120.0 ?
H15A C15 H15B 120.0 ?
N C8 C9 121.98(19) ?
N C8 C7B 116.0(2) y
C9 C8 C7B 118.1(3) ?
N C8 C7A 115.28(19) y
C9 C8 C7A 121.8(2) ?
C10 C9 C8 119.96(19) ?
C10 C9 H9 120.0 ?
C8 C9 H9 120.0 ?
C9 C10 C11 118.26(19) ?
C9 C10 H10 120.9 ?
C11 C10 H10 120.9 ?
C10 C11 C12 119.11(19) ?
C10 C11 H11 120.4 ?
C12 C11 H11 120.4 ?
N C12 C11 123.47(19) ?
N C12 H12 118.3 ?
C11 C12 H12 118.3 ?
C12 N C8 117.21(17) ?
C12 N Cr 121.73(13) ?
C8 N Cr 121.05(13) ?

loop_
_geom_bond_atom_site_label_1
_geom_bond_atom_site_label_2
_geom_bond_distance
_geom_bond_publ_flag
Cr C1O 1.834(2) y
Cr C2O 1.845(2) y
Cr N 2.1068(16) y
Cr C1 2.156(2) y
Cr C3 2.160(2) y
Cr C2 2.176(2) y
Cr C6 2.180(2) y
Cr C5 2.187(2) y
Cr C4 2.212(2) y
C1O O1 1.166(3) y
C2O O2 1.159(3) y
C1 C2 1.390(4) ?
C1 C6 1.407(4) ?
C1 C7A 1.522(4) ?
C1 C7B 1.623(6) ?
C2 C3 1.403(4) ?
C2 H2 0.9300 ?
C3 C4 1.402(4) ?
C3 H3 0.9300 ?
C4 C5 1.398(3) ?
C4 H4 0.9300 ?
C5 C6 1.406(3) ?
C5 H5 0.9300 ?
C6 H6 0.9300 ?
C7A C13A 1.529(6) ?
C7A C8 1.590(4) ?
C7A H7A 0.9800 ?
C13A C14 1.459(4) ?
C13A H13A 0.9700 ?
C13A H13B 0.9700 ?
C7B C8 1.504(5) ?
C7B C13B 1.527(10) ?
C7B H7B 0.9800 ?
C13B C14 1.634(6) ?
C13B H13C 0.9700 ?
C13B H13D 0.9700 ?
C14 C15 1.299(4) y
C14 H14 0.9300 ?
C15 H15A 0.9300 ?
C15 H15B 0.9300 ?
C8 N 1.354(3) ?
C8 C9 1.389(3) ?
C9 C10 1.379(3) ?
C9 H9 0.9300 ?
C10 C11 1.380(3) ?
C10 H10 0.9300 ?
C11 C12 1.381(3) ?
C11 H11 0.9300 ?
C12 N 1.344(3) ?
C12 H12 0.9300 ?

loop_
_geom_torsion_atom_site_label_1
_geom_torsion_atom_site_label_2
_geom_torsion_atom_site_label_3
_geom_torsion_atom_site_label_4
_geom_torsion
_geom_torsion_publ_flag
C1O Cr C1 C2 -159.07(15) ?
C2O Cr C1 C2 35.51(17) ?
N Cr C1 C2 118.35(14) ?
C3 Cr C1 C2 -28.76(13) ?
C6 Cr C1 C2 -131.45(19) ?
C5 Cr C1 C2 -102.35(15) ?
C4 Cr C1 C2 -65.75(14) ?
C1O Cr C1 C6 -27.62(19) ?
C2O Cr C1 C6 166.96(12) ?
N Cr C1 C6 -110.20(14) ?
C3 Cr C1 C6 102.69(14) ?
C2 Cr C1 C6 131.45(19) ?
C5 Cr C1 C6 29.10(12) ?
C4 Cr C1 C6 65.70(13) ?
C1O Cr C1 C7A 98.1(3) ?
C2O Cr C1 C7A -67.3(3) ?
N Cr C1 C7A 15.5(3) ?
C3 Cr C1 C7A -131.6(3) ?
C2 Cr C1 C7A -102.8(3) ?
C6 Cr C1 C7A 125.7(3) ?
C5 Cr C1 C7A 154.8(3) ?
C4 Cr C1 C7A -168.6(3) ?
C1O Cr C1 C7B 65.0(4) ?
C2O Cr C1 C7B -100.5(4) ?
N Cr C1 C7B -17.6(3) ?
C3 Cr C1 C7B -164.7(4) ?
C2 Cr C1 C7B -136.0(4) ?
C6 Cr C1 C7B 92.6(4) ?
C5 Cr C1 C7B 121.7(4) ?
C4 Cr C1 C7B 158.3(4) ?
C6 C1 C2 C3 -3.2(3) ?
C7A C1 C2 C3 166.3(2) ?
C7B C1 C2 C3 158.5(4) ?
Cr C1 C2 C3 52.37(18) ?
C6 C1 C2 Cr -55.62(18) ?
C7A C1 C2 Cr 113.88(18) ?
C7B C1 C2 Cr 106.1(4) ?
C1O Cr C2 C1 88.2(5) ?
C2O Cr C2 C1 -154.11(13) ?
N Cr C2 C1 -58.92(13) ?
C3 Cr C2 C1 133.2(2) ?
C6 Cr C2 C1 29.82(13) ?
C5 Cr C2 C1 66.99(14) ?
C4 Cr C2 C1 103.51(14) ?
C1O Cr C2 C3 -44.9(5) ?
C2O Cr C2 C3 72.72(15) ?
N Cr C2 C3 167.90(13) ?
C1 Cr C2 C3 -133.2(2) ?
C6 Cr C2 C3 -103.36(15) ?
C5 Cr C2 C3 -66.19(14) ?
C4 Cr C2 C3 -29.67(13) ?
C1 C2 C3 C4 4.5(3) ?
Cr C2 C3 C4 56.88(18) ?
C1 C2 C3 Cr -52.36(19) ?
C1O Cr C3 C4 36.26(18) ?
C2O Cr C3 C4 119.35(15) ?
N Cr C3 C4 -147.39(12) ?
C1 Cr C3 C4 -102.62(15) ?
C2 Cr C3 C4 -131.2(2) ?
C6 Cr C3 C4 -65.21(14) ?
C5 Cr C3 C4 -28.26(13) ?
C1O Cr C3 C2 167.43(14) ?
C2O Cr C3 C2 -109.49(15) ?
N Cr C3 C2 -16.22(18) ?
C1 Cr C3 C2 28.54(14) ?
C6 Cr C3 C2 65.95(14) ?
C5 Cr C3 C2 102.90(15) ?
C4 Cr C3 C2 131.2(2) ?
C2 C3 C4 C5 -4.4(3) ?
Cr C3 C4 C5 51.70(18) ?
C2 C3 C4 Cr -56.14(18) ?
C1O Cr C4 C5 73.00(14) ?
C2O Cr C4 C5 162.22(13) ?
N Cr C4 C5 -57.0(2) ?
C1 Cr C4 C5 -66.62(14) ?
C3 Cr C4 C5 -133.4(2) ?
C2 Cr C4 C5 -103.50(14) ?
C6 Cr C4 C5 -29.30(13) ?
C1O Cr C4 C3 -153.57(14) ?
C2O Cr C4 C3 -64.34(15) ?
N Cr C4 C3 76.4(2) ?
C1 Cr C4 C3 66.82(15) ?
C2 Cr C4 C3 29.94(14) ?
C6 Cr C4 C3 104.13(15) ?
C5 Cr C4 C3 133.4(2) ?
C3 C4 C5 C6 3.1(3) ?
Cr C4 C5 C6 54.28(18) ?
C3 C4 C5 Cr -51.14(18) ?
C1O Cr C5 C4 -109.43(14) ?
C2O Cr C5 C4 -27.03(19) ?
N Cr C5 C4 154.49(12) ?
C1 Cr C5 C4 102.92(15) ?
C3 Cr C5 C4 28.51(14) ?
C2 Cr C5 C4 65.82(14) ?
C6 Cr C5 C4 132.23(19) ?
C1O Cr C5 C6 118.35(14) ?
C2O Cr C5 C6 -159.26(14) ?
N Cr C5 C6 22.27(16) ?
C1 Cr C5 C6 -29.31(13) ?
C3 Cr C5 C6 -103.72(15) ?
C2 Cr C5 C6 -66.41(14) ?
C4 Cr C5 C6 -132.23(19) ?
C4 C5 C6 C1 -1.9(3) ?
Cr C5 C6 C1 53.07(17) ?
C4 C5 C6 Cr -54.98(18) ?
C2 C1 C6 C5 2.0(3) ?
C7A C1 C6 C5 -165.2(2) ?
C7B C1 C6 C5 -165.9(2) ?
Cr C1 C6 C5 -53.71(17) ?
C2 C1 C6 Cr 55.66(18) ?
C7A C1 C6 Cr -111.5(2) ?
C7B C1 C6 Cr -112.2(2) ?
C1O Cr C6 C5 -65.59(14) ?
C2O Cr C6 C5 85.8(4) ?
N Cr C6 C5 -162.19(13) ?
C1 Cr C6 C5 132.29(19) ?
C3 Cr C6 C5 65.60(14) ?
C2 Cr C6 C5 102.78(15) ?
C4 Cr C6 C5 28.91(13) ?
C1O Cr C6 C1 162.12(13) ?
C2O Cr C6 C1 -46.5(4) ?
N Cr C6 C1 65.52(13) ?
C3 Cr C6 C1 -66.69(14) ?
C2 Cr C6 C1 -29.51(14) ?
C5 Cr C6 C1 -132.29(19) ?
C4 Cr C6 C1 -103.38(15) ?
C2 C1 C7A C13A 136.9(3) ?
C6 C1 C7A C13A -54.8(4) ?
C7B C1 C7A C13A -53.4(5) ?
Cr C1 C7A C13A -143.7(3) y
C2 C1 C7A C8 -104.1(3) y
C6 C1 C7A C8 64.2(4) ?
C7B C1 C7A C8 65.6(4) ?
Cr C1 C7A C8 -24.7(4) y
C1 C7A C13A C14 -67.7(5) y
C8 C7A C13A C14 177.0(3) ?
C2 C1 C7B C8 -58.9(6) y
C6 C1 C7B C8 105.1(4) ?
Cr C1 C7B C8 30.7(5) ?
C2 C1 C7B C13B 55.1(6) y
C6 C1 C7B C13B -140.8(5) ?
Cr C1 C7B C13B 144.8(4) y
C8 C7B C13B C14 -177.5(4) ?
C1 C7B C13B C14 71.7(6) y
C7A C13A C14 C15 -0.3(6) y
C7B C13B C14 C15 -106.3(5) y
C7B C13B C14 C13A 40.5(5) ?
C13B C7B C8 N -143.9(4) ?
C1 C7B C8 N -31.6(6) y
C13B C7B C8 C9 57.9(7) ?
C1 C7B C8 C9 170.2(3) ?
C1 C7A C8 N 23.7(4) y
C13A C7A C8 N 142.9(3) ?
C1 C7A C8 C9 -167.5(2) ?
C13A C7A C8 C9 -48.4(5) ?
C1 C7A C8 C7B -75.2(5) ?
C13A C7A C8 C7B 44.0(5) ?
N C8 C9 C10 -0.2(3) ?
C7B C8 C9 C10 156.6(4) ?
C7A C8 C9 C10 -168.2(3) ?
C8 C9 C10 C11 1.2(3) ?
C9 C10 C11 C12 -0.9(3) ?
C10 C11 C12 N -0.5(3) ?
C11 C12 N C8 1.5(3) ?
C11 C12 N Cr -177.14(16) ?
C9 C8 N C12 -1.1(3) ?
C7B C8 N C12 -158.4(4) ?
C7A C8 N C12 167.6(2) ?
C9 C8 N Cr 177.51(16) ?
C7B C8 N Cr 20.2(4) ?
C7A C8 N Cr -13.7(3) ?
C1O Cr N C12 37.78(16) ?
C2O Cr N C12 -49.40(16) ?
C1 Cr N C12 178.14(17) ?
C3 Cr N C12 -139.50(15) ?
C2 Cr N C12 -149.39(16) ?
C6 Cr N C12 142.97(16) ?
C5 Cr N C12 129.61(15) ?
C4 Cr N C12 168.36(19) ?
C1O Cr N C8 -140.80(16) ?
C2O Cr N C8 132.03(16) ?
C1 Cr N C8 -0.43(16) ?
C3 Cr N C8 41.92(19) ?
C2 Cr N C8 32.04(17) ?
C6 Cr N C8 -35.60(16) ?
C5 Cr N C8 -48.96(18) ?
C4 Cr N C8 -10.2(3) ?
